data_4027253
loop_
_publ_author_name
'Bharat P. Gurale'
'Mysore S. Shashidhar'
'Rajesh G. Gonnade'

_publ_section_title
;
 Synthesis of the Aminocyclitol Units of (-)-Hygromycin A and
 Methoxyhygromycin from myo-Inositol
;
_journal_name_full 'Journal of Organic Chemistry'
_journal_page_first 5801
_journal_page_last 5807
_journal_paper_doi 10.1021/jo300444b
_journal_volume 77
_journal_year 2012
_chemical_formula_moiety 'C29 H31 N3 O6'
_chemical_formula_sum 'C29 H31 N3 O6'
_chemical_formula_weight 517.57
_chemical_name_systematic
; 
 ? 
;
_space_group_IT_number 15
_symmetry_cell_setting monoclinic
_symmetry_space_group_name_Hall '-C 2yc'
_symmetry_space_group_name_H-M 'C 1 2/c 1'
_atom_sites_solution_hydrogens geom
_atom_sites_solution_primary direct
_atom_sites_solution_secondary difmap
_audit_creation_method SHELXL-97
_cell_angle_alpha 90.00
_cell_angle_beta 111.386(3)
_cell_angle_gamma 90.00
_cell_formula_units_Z 8
_cell_length_a 33.130(5)
_cell_length_b 10.4844(17)
_cell_length_c 16.523(3)
_cell_measurement_reflns_used 1750
_cell_measurement_temperature 297(2)
_cell_measurement_theta_max 20.451
_cell_measurement_theta_min 2.309
_cell_volume 5344.1(15)
_computing_cell_refinement 'BRUKER SAINT'
_computing_data_collection 'BRUKER SMART'
_computing_data_reduction 'BRUKER SAINT'
_computing_molecular_graphics 'SHELXTL, ORTEP3,MERCURY1.2.1'
_computing_publication_material 'SHELXTL, PLATON'
_computing_structure_refinement 'SHELXL-97 (Sheldrick, 1997)'
_computing_structure_solution 'SHELXS-97 (Sheldrick, 1990)'
_diffrn_ambient_temperature 297(2)
_diffrn_measured_fraction_theta_full 0.996
_diffrn_measured_fraction_theta_max 0.996
_diffrn_measurement_device 'BRUKER SMART APEX'
_diffrn_measurement_device_type 'CCD Area Detector'
_diffrn_measurement_method 'Omega and phi Scan'
_diffrn_radiation_monochromator graphite
_diffrn_radiation_source 'fine-focus sealed tube'
_diffrn_radiation_type MoK\a
_diffrn_radiation_wavelength 0.71073
_diffrn_reflns_av_R_equivalents 0.0341
_diffrn_reflns_av_sigmaI/netI 0.0417
_diffrn_reflns_limit_h_max 39
_diffrn_reflns_limit_h_min -34
_diffrn_reflns_limit_k_max 12
_diffrn_reflns_limit_k_min -12
_diffrn_reflns_limit_l_max 19
_diffrn_reflns_limit_l_min -19
_diffrn_reflns_number 13185
_diffrn_reflns_theta_full 25.00
_diffrn_reflns_theta_max 25.00
_diffrn_reflns_theta_min 1.32
_exptl_absorpt_coefficient_mu 0.091
_exptl_absorpt_correction_T_max 0.9931
_exptl_absorpt_correction_T_min 0.9887
_exptl_absorpt_correction_type multi-scan
_exptl_absorpt_process_details 'Bruker SADABS'
_exptl_crystal_colour colourless
_exptl_crystal_density_diffrn 1.287
_exptl_crystal_description block
_exptl_crystal_F_000 2192
_exptl_crystal_size_max 0.12
_exptl_crystal_size_mid 0.10
_exptl_crystal_size_min 0.08
_refine_diff_density_max 0.131
_refine_diff_density_min -0.170
_refine_diff_density_rms 0.030
_refine_ls_extinction_method none
_refine_ls_goodness_of_fit_ref 1.011
_refine_ls_hydrogen_treatment mixed
_refine_ls_matrix_type full
_refine_ls_number_parameters 448
_refine_ls_number_reflns 4681
_refine_ls_number_restraints 0
_refine_ls_restrained_S_all 1.011
_refine_ls_R_factor_all 0.0859
_refine_ls_R_factor_gt 0.0437
_refine_ls_shift/su_max 0.000
_refine_ls_shift/su_mean 0.000
_refine_ls_structure_factor_coef Fsqd
_refine_ls_weighting_details 'calc w=1/[\s^2^(Fo^2^)+(0.0428P)^2^+0.2374P] where P=(Fo^2^+2Fc^2^)/3'
_refine_ls_weighting_scheme calc
_refine_ls_wR_factor_gt 0.0872
_refine_ls_wR_factor_ref 0.1026
_reflns_number_gt 2867
_reflns_number_total 4681
_reflns_threshold_expression >2sigma(I)
_cod_data_source_file jo300444b_si_002.cif
_cod_data_source_block compound_9
_cod_original_cell_volume 5344.0(15)
_cod_database_code 4027253

loop_
_symmetry_equiv_pos_as_xyz
'x, y, z'
'-x, y, -z+1/2'
'x+1/2, y+1/2, z'
'-x+1/2, y+1/2, -z+1/2'
'-x, -y, -z'
'x, -y, z-1/2'
'-x+1/2, -y+1/2, -z'
'x+1/2, -y+1/2, z-1/2'

loop_
_atom_site_label
_atom_site_type_symbol
_atom_site_fract_x
_atom_site_fract_y
_atom_site_fract_z
_atom_site_U_iso_or_equiv
_atom_site_adp_type
_atom_site_occupancy
_atom_site_symmetry_multiplicity
_atom_site_calc_flag
_atom_site_refinement_flags
O1 O 0.09910(4) 0.60135(12) 0.16137(8) 0.0479(3) Uani 1 1 d .
O3 O 0.10384(4) 0.87046(12) 0.13379(8) 0.0501(4) Uani 1 1 d .
O4 O -0.01331(4) 0.87540(12) 0.08346(8) 0.0531(4) Uani 1 1 d .
O5 O -0.00522(4) 0.69473(12) -0.05464(7) 0.0481(4) Uani 1 1 d .
O6 O -0.01637(4) 0.65883(13) 0.11565(8) 0.0535(4) Uani 1 1 d .
O7 O 0.16016(5) 0.74667(16) -0.16247(11) 0.0843(5) Uani 1 1 d .
N1 N 0.10283(6) 0.78300(17) 0.29671(10) 0.0603(5) Uani 1 1 d .
N2 N 0.13967(7) 0.76651(18) 0.29692(11) 0.0659(5) Uani 1 1 d .
N3 N 0.17562(7) 0.7556(2) 0.31017(15) 0.1028(8) Uani 1 1 d .
C1 C 0.06097(6) 0.63387(19) 0.17699(12) 0.0437(5) Uani 1 1 d .
C2 C 0.06604(6) 0.76914(19) 0.21403(12) 0.0453(5) Uani 1 1 d .
C3 C 0.06439(6) 0.87367(19) 0.14832(12) 0.0444(5) Uani 1 1 d .
C4 C 0.02495(6) 0.85482(18) 0.06373(12) 0.0423(5) Uani 1 1 d .
C5 C 0.02670(6) 0.72232(17) 0.02886(11) 0.0387(5) Uani 1 1 d .
C6 C 0.02084(6) 0.62815(19) 0.09305(12) 0.0420(5) Uani 1 1 d .
C7 C -0.03984(7) 0.7660(2) 0.07167(15) 0.0516(6) Uani 1 1 d .
C8 C 0.10385(7) 0.4697(2) 0.14613(16) 0.0745(7) Uani 1 1 d .
H8A H 0.0791 0.4406 0.0969 0.089 Uiso 1 1 calc R
H8B H 0.1052 0.4202 0.1967 0.089 Uiso 1 1 calc R
C9 C 0.14462(7) 0.45101(18) 0.12812(15) 0.0537(5) Uani 1 1 d .
C10 C 0.14322(8) 0.4346(2) 0.04450(17) 0.0702(7) Uani 1 1 d .
C11 C 0.18095(10) 0.4162(3) 0.0278(2) 0.0820(8) Uani 1 1 d .
C12 C 0.21980(9) 0.4127(2) 0.0949(2) 0.0781(8) Uani 1 1 d .
C13 C 0.22189(9) 0.4282(3) 0.1772(2) 0.0883(9) Uani 1 1 d .
C14 C 0.18439(9) 0.4474(3) 0.19352(18) 0.0783(8) Uani 1 1 d .
C15 C 0.11366(7) 0.9793(2) 0.09328(18) 0.0582(6) Uani 1 1 d .
C16 C 0.15717(6) 0.9589(2) 0.08671(12) 0.0525(5) Uani 1 1 d .
C17 C 0.18339(8) 1.0618(3) 0.08787(16) 0.0707(7) Uani 1 1 d .
C18 C 0.22325(9) 1.0429(4) 0.07974(19) 0.0902(9) Uani 1 1 d .
C19 C 0.23703(9) 0.9234(3) 0.07097(17) 0.0832(8) Uani 1 1 d .
C20 C 0.21120(9) 0.8207(3) 0.06978(16) 0.0787(7) Uani 1 1 d .
C21 C 0.17162(8) 0.8384(3) 0.07761(15) 0.0664(6) Uani 1 1 d .
C22 C -0.00289(7) 0.7689(3) -0.12599(14) 0.0542(6) Uani 1 1 d .
C23 C 0.04046(6) 0.76521(19) -0.13548(11) 0.0465(5) Uani 1 1 d .
C24 C 0.06042(8) 0.8758(2) -0.14587(13) 0.0547(6) Uani 1 1 d .
C25 C 0.10030(8) 0.8750(2) -0.15530(13) 0.0596(6) Uani 1 1 d .
C26 C 0.12084(7) 0.7603(2) -0.15394(13) 0.0577(6) Uani 1 1 d .
C27 C 0.10111(8) 0.6484(2) -0.14356(14) 0.0623(6) Uani 1 1 d .
C28 C 0.06155(8) 0.6508(2) -0.13467(13) 0.0547(6) Uani 1 1 d .
C29 C 0.18167(8) 0.8590(3) -0.17471(18) 0.1039(10) Uani 1 1 d .
H29A H 0.1633 0.9032 -0.2257 0.156 Uiso 1 1 calc R
H29B H 0.2082 0.8357 -0.1816 0.156 Uiso 1 1 calc R
H29C H 0.1879 0.9136 -0.1250 0.156 Uiso 1 1 calc R
H1 H 0.0555(5) 0.5757(15) 0.2194(10) 0.037(5) Uiso 1 1 d .
H2 H 0.0402(5) 0.7835(15) 0.2305(10) 0.043(5) Uiso 1 1 d .
H3 H 0.0619(5) 0.9558(17) 0.1741(10) 0.044(5) Uiso 1 1 d .
H4 H 0.0252(5) 0.9209(16) 0.0216(10) 0.038(5) Uiso 1 1 d .
H5 H 0.0555(5) 0.7121(14) 0.0270(10) 0.038(5) Uiso 1 1 d .
H6 H 0.0170(5) 0.5389(17) 0.0690(10) 0.047(5) Uiso 1 1 d .
H10 H 0.1154(7) 0.4375(19) 0.0000(13) 0.074(7) Uiso 1 1 d .
H11 H 0.1788(8) 0.408(3) -0.0314(18) 0.124(10) Uiso 1 1 d .
H12 H 0.2458(8) 0.403(2) 0.0831(15) 0.095(8) Uiso 1 1 d .
H13 H 0.2493(8) 0.430(3) 0.2257(16) 0.116(10) Uiso 1 1 d .
H14 H 0.1855(7) 0.453(2) 0.2494(15) 0.087(8) Uiso 1 1 d .
H17 H 0.1734(7) 1.147(2) 0.0966(14) 0.085(8) Uiso 1 1 d .
H18 H 0.2409(8) 1.114(2) 0.0856(16) 0.106(9) Uiso 1 1 d .
H19 H 0.2642(8) 0.909(2) 0.0653(15) 0.099(9) Uiso 1 1 d .
H20 H 0.2205(8) 0.734(2) 0.0641(16) 0.107(10) Uiso 1 1 d .
H21 H 0.1542(7) 0.769(2) 0.0805(13) 0.076(7) Uiso 1 1 d .
H24 H 0.0453(6) 0.9533(18) -0.1455(11) 0.060(6) Uiso 1 1 d .
H25 H 0.1131(6) 0.951(2) -0.1605(12) 0.071(7) Uiso 1 1 d .
H27 H 0.1151(6) 0.572(2) -0.1429(12) 0.069(7) Uiso 1 1 d .
H28 H 0.0474(6) 0.5722(19) -0.1294(12) 0.067(6) Uiso 1 1 d .
H7A H -0.0606(5) 0.7854(15) 0.0974(11) 0.044(5) Uiso 1 1 d .
H7B H -0.0543(6) 0.7471(16) 0.0075(13) 0.052(5) Uiso 1 1 d .
H15A H 0.1119(7) 1.058(2) 0.1269(14) 0.089(8) Uiso 1 1 d .
H15B H 0.0913(7) 0.987(2) 0.0358(14) 0.082(7) Uiso 1 1 d .
H22A H -0.0115(6) 0.8584(19) -0.1198(11) 0.062(6) Uiso 1 1 d .
H22B H -0.0267(6) 0.7316(17) -0.1762(13) 0.061(6) Uiso 1 1 d .

loop_
_atom_site_aniso_label
_atom_site_aniso_U_11
_atom_site_aniso_U_22
_atom_site_aniso_U_33
_atom_site_aniso_U_23
_atom_site_aniso_U_13
_atom_site_aniso_U_12
O1 0.0446(8) 0.0429(8) 0.0579(8) 0.0016(6) 0.0207(7) 0.0050(6)
O3 0.0430(8) 0.0478(9) 0.0605(8) 0.0075(7) 0.0201(7) 0.0000(6)
O4 0.0434(8) 0.0512(9) 0.0675(9) -0.0081(7) 0.0235(7) 0.0030(7)
O5 0.0467(8) 0.0590(9) 0.0353(7) -0.0006(6) 0.0112(6) -0.0032(6)
O6 0.0439(8) 0.0632(9) 0.0574(8) 0.0120(7) 0.0232(7) 0.0013(7)
O7 0.0684(11) 0.1009(14) 0.0956(12) 0.0088(10) 0.0443(10) 0.0041(9)
N1 0.0468(11) 0.0853(14) 0.0441(10) -0.0065(9) 0.0109(9) 0.0024(10)
N2 0.0580(13) 0.0791(14) 0.0484(11) -0.0020(9) 0.0050(11) -0.0029(12)
N3 0.0519(13) 0.146(2) 0.0932(17) -0.0039(15) 0.0059(13) -0.0011(14)
C1 0.0439(12) 0.0483(13) 0.0417(11) 0.0070(10) 0.0188(10) 0.0021(9)
C2 0.0388(12) 0.0589(14) 0.0368(11) -0.0024(10) 0.0123(10) 0.0017(10)
C3 0.0417(12) 0.0426(13) 0.0481(12) -0.0073(10) 0.0154(10) 0.0015(9)
C4 0.0403(12) 0.0417(12) 0.0457(11) 0.0042(10) 0.0165(10) 0.0040(9)
C5 0.0337(11) 0.0460(12) 0.0357(11) 0.0002(9) 0.0118(9) 0.0014(9)
C6 0.0423(12) 0.0422(13) 0.0422(11) 0.0014(10) 0.0161(10) 0.0009(9)
C7 0.0425(13) 0.0620(16) 0.0545(14) 0.0003(12) 0.0227(12) 0.0033(11)
C8 0.0752(16) 0.0527(15) 0.1124(19) 0.0061(13) 0.0541(15) 0.0093(12)
C9 0.0558(14) 0.0440(13) 0.0664(15) 0.0067(11) 0.0282(13) 0.0051(10)
C10 0.0578(16) 0.0819(18) 0.0659(17) 0.0139(14) 0.0168(15) 0.0053(13)
C11 0.091(2) 0.097(2) 0.0729(19) 0.0013(16) 0.0466(19) -0.0015(16)
C12 0.0641(19) 0.0819(19) 0.101(2) 0.0102(16) 0.0444(19) 0.0105(14)
C13 0.0582(18) 0.122(2) 0.079(2) 0.0108(17) 0.0183(17) 0.0031(16)
C14 0.0740(19) 0.105(2) 0.0592(17) -0.0004(15) 0.0285(16) -0.0009(15)
C15 0.0518(15) 0.0509(15) 0.0689(16) 0.0089(13) 0.0184(13) -0.0032(11)
C16 0.0506(13) 0.0562(15) 0.0468(12) 0.0027(10) 0.0131(10) -0.0073(11)
C17 0.0698(17) 0.0628(18) 0.0876(18) 0.0024(14) 0.0382(15) -0.0103(14)
C18 0.075(2) 0.097(3) 0.110(2) 0.0043(19) 0.0480(18) -0.0243(19)
C19 0.0630(18) 0.114(3) 0.0812(18) 0.0058(17) 0.0363(15) 0.0033(19)
C20 0.0708(19) 0.085(2) 0.0867(18) -0.0020(16) 0.0360(15) 0.0040(17)
C21 0.0582(16) 0.0661(18) 0.0772(16) -0.0002(13) 0.0276(13) -0.0048(13)
C22 0.0573(15) 0.0645(16) 0.0394(12) 0.0054(11) 0.0159(12) 0.0067(12)
C23 0.0582(13) 0.0489(13) 0.0325(10) 0.0009(9) 0.0168(10) 0.0045(10)
C24 0.0687(16) 0.0476(14) 0.0484(13) 0.0014(11) 0.0222(11) 0.0085(12)
C25 0.0723(17) 0.0553(16) 0.0524(13) -0.0014(12) 0.0243(12) -0.0097(13)
C26 0.0599(14) 0.0679(17) 0.0499(13) 0.0023(11) 0.0255(11) 0.0036(12)
C27 0.0801(18) 0.0518(16) 0.0663(15) 0.0080(12) 0.0401(13) 0.0147(13)
C28 0.0705(16) 0.0479(14) 0.0536(13) 0.0015(11) 0.0322(12) -0.0021(12)
C29 0.0731(18) 0.138(3) 0.106(2) 0.0285(19) 0.0382(17) -0.0168(17)

loop_
_atom_type_symbol
_atom_type_description
_atom_type_scat_dispersion_real
_atom_type_scat_dispersion_imag
_atom_type_scat_source
C C 0.0033 0.0016 'International Tables Vol C Tables 4.2.6.8 and 6.1.1.4'
H H 0.0000 0.0000 'International Tables Vol C Tables 4.2.6.8 and 6.1.1.4'
N N 0.0061 0.0033 'International Tables Vol C Tables 4.2.6.8 and 6.1.1.4'
O O 0.0106 0.0060 'International Tables Vol C Tables 4.2.6.8 and 6.1.1.4'

loop_
_geom_angle_atom_site_label_1
_geom_angle_atom_site_label_2
_geom_angle_atom_site_label_3
_geom_angle
C1 O1 C8 115.37(14)
C3 O3 C15 116.51(15)
C7 O4 C4 113.74(15)
C5 O5 C22 116.12(15)
C7 O6 C6 113.95(14)
C26 O7 C29 118.1(2)
N2 N1 C2 118.31(17)
N3 N2 N1 169.6(2)
O1 C1 C2 108.68(15)
O1 C1 C6 111.20(14)
C2 C1 C6 109.32(15)
N1 C2 C1 113.37(16)
N1 C2 C3 113.07(16)
C1 C2 C3 114.21(16)
O3 C3 C2 107.93(15)
O3 C3 C4 111.98(15)
C2 C3 C4 110.57(16)
O4 C4 C5 112.59(15)
O4 C4 C3 107.59(14)
C5 C4 C3 109.02(15)
O5 C5 C6 107.81(14)
O5 C5 C4 115.85(15)
C6 C5 C4 107.44(15)
O6 C6 C5 112.01(15)
O6 C6 C1 107.27(14)
C5 C6 C1 108.55(15)
O6 C7 O4 112.17(16)
O1 C8 C9 109.15(17)
C14 C9 C10 117.4(2)
C14 C9 C8 121.7(2)
C10 C9 C8 120.9(2)
C9 C10 C11 120.9(3)
C12 C11 C10 119.7(3)
C13 C12 C11 120.4(3)
C12 C13 C14 119.8(3)
C9 C14 C13 121.8(3)
O3 C15 C16 108.12(18)
C21 C16 C17 118.4(2)
C21 C16 C15 121.3(2)
C17 C16 C15 120.3(2)
C16 C17 C18 120.2(3)
C19 C18 C17 120.7(3)
C18 C19 C20 119.6(3)
C19 C20 C21 120.2(3)
C20 C21 C16 121.0(3)
O5 C22 C23 114.29(17)
C24 C23 C28 117.8(2)
C24 C23 C22 120.9(2)
C28 C23 C22 121.3(2)
C23 C24 C25 122.0(2)
C26 C25 C24 119.3(2)
O7 C26 C25 125.0(2)
O7 C26 C27 115.8(2)
C25 C26 C27 119.3(2)
C28 C27 C26 120.8(2)
C27 C28 C23 120.8(2)

loop_
_geom_bond_atom_site_label_1
_geom_bond_atom_site_label_2
_geom_bond_distance
O1 C1 1.420(2)
O1 C8 1.422(2)
O3 C3 1.413(2)
O3 C15 1.419(2)
O4 C7 1.415(2)
O4 C4 1.436(2)
O5 C5 1.429(2)
O5 C22 1.437(2)
O6 C7 1.408(2)
O6 C6 1.449(2)
O7 C26 1.368(2)
O7 C29 1.429(3)
N1 N2 1.232(2)
N1 C2 1.469(2)
N2 N3 1.135(2)
C1 C2 1.529(3)
C1 C6 1.533(3)
C2 C3 1.530(3)
C3 C4 1.539(3)
C4 C5 1.513(2)
C5 C6 1.512(2)
C8 C9 1.498(3)
C9 C14 1.366(3)
C9 C10 1.376(3)
C10 C11 1.388(3)
C11 C12 1.359(3)
C12 C13 1.347(3)
C13 C14 1.378(3)
C15 C16 1.500(3)
C16 C21 1.378(3)
C16 C17 1.381(3)
C17 C18 1.390(3)
C18 C19 1.358(4)
C19 C20 1.371(4)
C20 C21 1.377(3)
C22 C23 1.501(3)
C23 C24 1.376(3)
C23 C28 1.386(3)
C24 C25 1.386(3)
C25 C26 1.377(3)
C26 C27 1.384(3)
C27 C28 1.371(3)

loop_
_geom_torsion_atom_site_label_1
_geom_torsion_atom_site_label_2
_geom_torsion_atom_site_label_3
_geom_torsion_atom_site_label_4
_geom_torsion
C8 O1 C1 C2 166.00(16)
C8 O1 C1 C6 -73.6(2)
N2 N1 C2 C1 64.1(2)
N2 N1 C2 C3 -67.9(2)
O1 C1 C2 N1 -60.7(2)
C6 C1 C2 N1 177.77(15)
O1 C1 C2 C3 70.8(2)
C6 C1 C2 C3 -50.8(2)
C15 O3 C3 C2 -163.98(17)
C15 O3 C3 C4 74.1(2)
N1 C2 C3 O3 57.9(2)
C1 C2 C3 O3 -73.7(2)
N1 C2 C3 C4 -179.33(16)
C1 C2 C3 C4 49.1(2)
C7 O4 C4 C5 3.8(2)
C7 O4 C4 C3 -116.31(17)
O3 C3 C4 O4 -172.95(15)
C2 C3 C4 O4 66.65(19)
O3 C3 C4 C5 64.7(2)
C2 C3 C4 C5 -55.7(2)
C22 O5 C5 C6 -175.72(16)
C22 O5 C5 C4 63.9(2)
O4 C4 C5 O5 67.2(2)
C3 C4 C5 O5 -173.46(14)
O4 C4 C5 C6 -53.3(2)
C3 C4 C5 C6 65.98(19)
C7 O6 C6 C5 1.9(2)
C7 O6 C6 C1 120.94(17)
O5 C5 C6 O6 -75.53(18)
C4 C5 C6 O6 50.0(2)
O5 C5 C6 C1 166.21(14)
C4 C5 C6 C1 -68.28(19)
O1 C1 C6 O6 178.33(14)
C2 C1 C6 O6 -61.67(19)
O1 C1 C6 C5 -60.45(19)
C2 C1 C6 C5 59.55(19)
C6 O6 C7 O4 -55.3(2)
C4 O4 C7 O6 52.0(2)
C1 O1 C8 C9 178.28(16)
O1 C8 C9 C14 79.4(3)
O1 C8 C9 C10 -101.8(2)
C14 C9 C10 C11 -0.5(3)
C8 C9 C10 C11 -179.5(2)
C9 C10 C11 C12 0.9(4)
C10 C11 C12 C13 -0.7(4)
C11 C12 C13 C14 0.2(4)
C10 C9 C14 C13 0.0(4)
C8 C9 C14 C13 179.0(2)
C12 C13 C14 C9 0.1(4)
C3 O3 C15 C16 178.04(16)
O3 C15 C16 C21 30.6(3)
O3 C15 C16 C17 -150.7(2)
C21 C16 C17 C18 0.2(3)
C15 C16 C17 C18 -178.5(2)
C16 C17 C18 C19 -0.3(4)
C17 C18 C19 C20 0.3(4)
C18 C19 C20 C21 -0.2(4)
C19 C20 C21 C16 0.0(4)
C17 C16 C21 C20 -0.1(3)
C15 C16 C21 C20 178.6(2)
C5 O5 C22 C23 54.6(2)
O5 C22 C23 C24 -131.5(2)
O5 C22 C23 C28 48.9(3)
C28 C23 C24 C25 0.0(3)
C22 C23 C24 C25 -179.60(19)
C23 C24 C25 C26 -0.3(3)
C29 O7 C26 C25 -0.7(3)
C29 O7 C26 C27 179.1(2)
C24 C25 C26 O7 -179.95(18)
C24 C25 C26 C27 0.3(3)
O7 C26 C27 C28 -179.80(19)
C25 C26 C27 C28 0.0(3)
C26 C27 C28 C23 -0.3(3)
C24 C23 C28 C27 0.3(3)
C22 C23 C28 C27 179.88(19)
